data_4029118
loop_
_publ_author_name
'Singleton, Michael L.'
'Castellucci, Nicola'
'Massip, St\'ephane'
'Kauffmann, Brice'
'Ferrand, Yann'
'Huc, Ivan'

_publ_section_title
;
 Synthesis of 1,8-diazaanthracenes as building blocks for internally
 functionalized aromatic oligoamide foldamers.
;
_journal_issue 5
_journal_name_full 'The Journal of organic chemistry'
_journal_page_first 2115
_journal_page_last 2122
_journal_paper_doi 10.1021/jo402852m
_journal_volume 79
_journal_year 2014
_chemical_formula_sum 'C24 H31 Cl N2 O6'
_chemical_formula_weight 478.96
_chemical_name_systematic
; 
 ? 
;
_space_group_IT_number 14
_symmetry_cell_setting monoclinic
_symmetry_space_group_name_Hall '-P 2ybc'
_symmetry_space_group_name_H-M 'P 1 21/c 1'
_atom_sites_solution_hydrogens geom
_atom_sites_solution_primary direct
_atom_sites_solution_secondary difmap
_audit_creation_method SHELXL-97
_cell_angle_alpha 90.00
_cell_angle_beta 106.995(5)
_cell_angle_gamma 90.00
_cell_formula_units_Z 4
_cell_length_a 12.5630(8)
_cell_length_b 21.5829(13)
_cell_length_c 9.2102(6)
_cell_measurement_reflns_used 3729
_cell_measurement_temperature 113(2)
_cell_measurement_theta_max 71.99
_cell_measurement_theta_min 6.70
_cell_volume 2388.3(3)
_computing_cell_refinement 'CrystalClear (Rigaku/MSC Inc., 2005)'
_computing_data_collection 'CrystalClear (Rigaku/MSC Inc., 2005)'
_computing_data_reduction 'CrystalClear (Rigaku/MSC Inc., 2005)'
_computing_structure_refinement 'SHELXL (Sheldrick, 2008)'
_computing_structure_solution 'SHELXS (Sheldrick, 2008)'
_diffrn_ambient_temperature 113(2)
_diffrn_measured_fraction_theta_full 0.981
_diffrn_measured_fraction_theta_max 0.981
_diffrn_measurement_device_type 'Rigaku RAXIS Rapid'
_diffrn_measurement_method \w-scans
_diffrn_radiation_monochromator confocal
_diffrn_radiation_source 'micro-focus rotating anode'
_diffrn_radiation_type CuK\a
_diffrn_radiation_wavelength 1.54180
_diffrn_reflns_av_R_equivalents 0.0681
_diffrn_reflns_av_sigmaI/netI 0.0454
_diffrn_reflns_limit_h_max 15
_diffrn_reflns_limit_h_min -15
_diffrn_reflns_limit_k_max 24
_diffrn_reflns_limit_k_min -26
_diffrn_reflns_limit_l_max 11
_diffrn_reflns_limit_l_min -11
_diffrn_reflns_number 35972
_diffrn_reflns_theta_full 71.99
_diffrn_reflns_theta_max 71.99
_diffrn_reflns_theta_min 6.70
_exptl_absorpt_coefficient_mu 1.773
_exptl_absorpt_correction_T_max 0.8426
_exptl_absorpt_correction_T_min 0.7645
_exptl_absorpt_correction_type multi-scan
_exptl_absorpt_process_details 'CrystalClear (Rigaku/MSC Inc., 2005)'
_exptl_crystal_colour yellow
_exptl_crystal_density_diffrn 1.332
_exptl_crystal_density_method 'not measured'
_exptl_crystal_description prism
_exptl_crystal_F_000 1016
_exptl_crystal_size_max 0.16
_exptl_crystal_size_mid 0.13
_exptl_crystal_size_min 0.10
_refine_diff_density_max 0.656
_refine_diff_density_min -0.336
_refine_diff_density_rms 0.118
_refine_ls_extinction_method none
_refine_ls_goodness_of_fit_ref 1.008
_refine_ls_hydrogen_treatment constr
_refine_ls_matrix_type full
_refine_ls_number_parameters 304
_refine_ls_number_reflns 4610
_refine_ls_number_restraints 0
_refine_ls_restrained_S_all 1.008
_refine_ls_R_factor_all 0.0634
_refine_ls_R_factor_gt 0.0587
_refine_ls_shift/su_max 0.000
_refine_ls_shift/su_mean 0.000
_refine_ls_structure_factor_coef Fsqd
_refine_ls_weighting_details 'calc w=1/[\s^2^(Fo^2^)+(0.0856P)^2^+0.8622P] where P=(Fo^2^+2Fc^2^)/3'
_refine_ls_weighting_scheme calc
_refine_ls_wR_factor_gt 0.1400
_refine_ls_wR_factor_ref 0.1421
_reflns_number_gt 3729
_reflns_number_total 4610
_reflns_threshold_expression >2sigma(I)
_cod_data_source_file jo402852m_si_009.cif
_cod_data_source_block mscl
_cod_original_sg_symbol_H-M P21/c
_cod_database_code 4029118

loop_
_symmetry_equiv_pos_as_xyz
'x, y, z'
'-x, y+1/2, -z+1/2'
'-x, -y, -z'
'x, -y-1/2, z-1/2'

loop_
_atom_site_label
_atom_site_type_symbol
_atom_site_fract_x
_atom_site_fract_y
_atom_site_fract_z
_atom_site_U_iso_or_equiv
_atom_site_adp_type
_atom_site_occupancy
_atom_site_symmetry_multiplicity
_atom_site_calc_flag
_atom_site_refinement_flags
N1 N 0.19244(14) 0.24089(8) 0.0016(2) 0.0270(4) Uani 1 1 d .
H1 H 0.1843 0.2035 -0.0385 0.032 Uiso 1 1 calc R
C2 C 0.27262(16) 0.24950(10) 0.1367(2) 0.0226(4) Uani 1 1 d .
C3 C 0.33382(17) 0.20036(9) 0.2168(2) 0.0221(4) Uani 1 1 d .
C4 C 0.41830(16) 0.20823(9) 0.3562(2) 0.0224(4) Uani 1 1 d .
N5 N 0.46795(14) 0.15783(8) 0.4365(2) 0.0240(4) Uani 1 1 d .
C6 C 0.54722(17) 0.16905(10) 0.5651(2) 0.0246(5) Uani 1 1 d .
C7 C 0.58593(17) 0.22800(10) 0.6221(2) 0.0261(5) Uani 1 1 d .
H7 H 0.6459 0.2324 0.7125 0.031 Uiso 1 1 calc R
C8 C 0.53408(17) 0.27900(10) 0.5427(2) 0.0243(5) Uani 1 1 d .
C9 C 0.44592(16) 0.27017(10) 0.4075(2) 0.0231(4) Uani 1 1 d .
C10 C 0.38314(17) 0.31985(10) 0.3259(2) 0.0241(4) Uani 1 1 d .
H10 H 0.4016 0.3610 0.3609 0.029 Uiso 1 1 calc R
C11 C 0.29665(16) 0.31048(10) 0.1982(2) 0.0239(5) Uani 1 1 d .
C12 C 0.22324(17) 0.36319(10) 0.1237(2) 0.0249(5) Uani 1 1 d .
H12 H 0.2678 0.4023 0.1413 0.030 Uiso 1 1 calc R
C13 C 0.17574(18) 0.35281(10) -0.0455(3) 0.0282(5) Uani 1 1 d .
H13A H 0.2362 0.3558 -0.0941 0.034 Uiso 1 1 calc R
H13B H 0.1205 0.3856 -0.0892 0.034 Uiso 1 1 calc R
C14 C 0.12018(18) 0.28955(10) -0.0793(3) 0.0273(5) Uani 1 1 d .
H14 H 0.1083 0.2816 -0.1899 0.033 Uiso 1 1 calc R
C15 C 0.60120(18) 0.11519(10) 0.6620(3) 0.0282(5) Uani 1 1 d .
O16 O 0.67451(14) 0.12133(7) 0.7796(2) 0.0409(4) Uani 1 1 d .
O17 O 0.56028(12) 0.06055(7) 0.60525(18) 0.0320(4) Uani 1 1 d .
C18 C 0.6137(2) 0.00703(11) 0.6909(3) 0.0356(5) Uani 1 1 d .
H18A H 0.6941 0.0092 0.7061 0.053 Uiso 1 1 calc R
H18B H 0.5840 -0.0308 0.6349 0.053 Uiso 1 1 calc R
H18C H 0.5991 0.0065 0.7898 0.053 Uiso 1 1 calc R
O19 O 0.55721(12) 0.33824(7) 0.58439(17) 0.0285(4) Uani 1 1 d .
C20 C 0.64930(17) 0.35103(10) 0.7174(2) 0.0276(5) Uani 1 1 d .
H20A H 0.7206 0.3411 0.6973 0.033 Uiso 1 1 calc R
H20B H 0.6432 0.3255 0.8039 0.033 Uiso 1 1 calc R
C21 C 0.64510(18) 0.41899(10) 0.7543(3) 0.0298(5) Uani 1 1 d .
H21 H 0.5731 0.4272 0.7766 0.036 Uiso 1 1 calc R
C22 C 0.73958(19) 0.43349(11) 0.8962(3) 0.0347(5) Uani 1 1 d .
H22A H 0.7375 0.4044 0.9769 0.052 Uiso 1 1 calc R
H22B H 0.7313 0.4759 0.9294 0.052 Uiso 1 1 calc R
H22C H 0.8109 0.4296 0.8738 0.052 Uiso 1 1 calc R
C23 C 0.6500(3) 0.45990(12) 0.6222(3) 0.0500(7) Uani 1 1 d .
H23A H 0.7207 0.4530 0.5997 0.075 Uiso 1 1 calc R
H23B H 0.6446 0.5035 0.6491 0.075 Uiso 1 1 calc R
H23C H 0.5880 0.4496 0.5327 0.075 Uiso 1 1 calc R
O24 O 0.13788(12) 0.36752(7) 0.19997(17) 0.0266(3) Uani 1 1 d .
C25 C 0.07635(19) 0.42452(10) 0.1699(3) 0.0301(5) Uani 1 1 d .
H25A H 0.0135 0.4203 0.0761 0.036 Uiso 1 1 calc R
H25B H 0.1252 0.4583 0.1543 0.036 Uiso 1 1 calc R
C26 C 0.0327(2) 0.44027(11) 0.3012(3) 0.0347(5) Uani 1 1 d .
H26 H 0.0975 0.4442 0.3946 0.042 Uiso 1 1 calc R
C27 C -0.0264(2) 0.50315(12) 0.2702(3) 0.0435(6) Uani 1 1 d .
H27A H 0.0259 0.5347 0.2564 0.065 Uiso 1 1 calc R
H27B H -0.0533 0.5145 0.3564 0.065 Uiso 1 1 calc R
H27C H -0.0896 0.5004 0.1781 0.065 Uiso 1 1 calc R
C28 C -0.0434(2) 0.39080(14) 0.3285(4) 0.0548(8) Uani 1 1 d .
H28A H -0.1070 0.3859 0.2376 0.082 Uiso 1 1 calc R
H28B H -0.0700 0.4027 0.4146 0.082 Uiso 1 1 calc R
H28C H -0.0027 0.3515 0.3511 0.082 Uiso 1 1 calc R
C29 C 0.00435(18) 0.29083(10) -0.0552(3) 0.0290(5) Uani 1 1 d .
O30 O -0.06500(13) 0.32832(8) -0.11623(19) 0.0391(4) Uani 1 1 d .
O31 O -0.01292(12) 0.24448(8) 0.03100(18) 0.0341(4) Uani 1 1 d .
C32 C -0.1261(2) 0.23913(14) 0.0393(3) 0.0478(7) Uani 1 1 d .
H32A H -0.1465 0.2771 0.0830 0.072 Uiso 1 1 calc R
H32B H -0.1313 0.2037 0.1034 0.072 Uiso 1 1 calc R
H32C H -0.1769 0.2329 -0.0629 0.072 Uiso 1 1 calc R
Cl33 Cl 0.30183(4) 0.12623(2) 0.14317(6) 0.02654(16) Uani 1 1 d .

loop_
_atom_site_aniso_label
_atom_site_aniso_U_11
_atom_site_aniso_U_22
_atom_site_aniso_U_33
_atom_site_aniso_U_23
_atom_site_aniso_U_13
_atom_site_aniso_U_12
N1 0.0269(9) 0.0238(10) 0.0258(10) -0.0034(7) 0.0005(8) 0.0049(7)
C2 0.0203(10) 0.0241(11) 0.0229(11) 0.0012(8) 0.0053(9) 0.0005(8)
C3 0.0228(10) 0.0204(10) 0.0225(11) -0.0028(8) 0.0057(9) -0.0016(8)
C4 0.0204(10) 0.0230(11) 0.0233(11) 0.0014(8) 0.0059(9) 0.0010(8)
N5 0.0214(9) 0.0242(9) 0.0252(10) 0.0009(7) 0.0047(8) 0.0018(7)
C6 0.0215(10) 0.0261(11) 0.0252(11) 0.0014(9) 0.0052(9) 0.0016(8)
C7 0.0209(10) 0.0279(12) 0.0255(12) 0.0002(9) 0.0004(9) 0.0004(8)
C8 0.0226(10) 0.0243(11) 0.0262(12) -0.0028(9) 0.0074(9) -0.0014(8)
C9 0.0199(10) 0.0243(11) 0.0252(11) 0.0012(8) 0.0067(9) 0.0012(8)
C10 0.0243(10) 0.0215(11) 0.0264(11) -0.0010(8) 0.0072(9) 0.0000(8)
C11 0.0220(10) 0.0250(11) 0.0251(11) 0.0025(9) 0.0077(9) 0.0014(8)
C12 0.0233(10) 0.0225(11) 0.0280(12) 0.0006(9) 0.0061(9) 0.0020(8)
C13 0.0276(11) 0.0272(12) 0.0285(12) 0.0057(9) 0.0064(10) 0.0065(9)
C14 0.0271(11) 0.0286(12) 0.0228(11) 0.0009(9) 0.0021(9) 0.0080(9)
C15 0.0250(11) 0.0280(12) 0.0283(12) 0.0007(9) 0.0023(10) 0.0005(9)
O16 0.0416(10) 0.0311(9) 0.0358(10) 0.0024(7) -0.0106(8) 0.0007(7)
O17 0.0331(8) 0.0230(8) 0.0315(9) 0.0041(6) -0.0035(7) 0.0008(6)
C18 0.0396(13) 0.0243(12) 0.0374(14) 0.0071(10) 0.0025(11) 0.0027(10)
O19 0.0262(8) 0.0226(8) 0.0303(9) -0.0018(6) -0.0020(7) -0.0004(6)
C20 0.0232(10) 0.0278(12) 0.0267(12) -0.0024(9) -0.0005(9) -0.0003(9)
C21 0.0277(11) 0.0258(12) 0.0326(13) -0.0019(9) 0.0036(10) -0.0004(9)
C22 0.0344(12) 0.0315(13) 0.0342(13) -0.0068(10) 0.0037(11) -0.0039(10)
C23 0.0688(19) 0.0328(14) 0.0390(16) 0.0015(12) 0.0010(14) -0.0113(13)
O24 0.0268(8) 0.0253(8) 0.0278(8) 0.0022(6) 0.0079(7) 0.0071(6)
C25 0.0306(11) 0.0252(11) 0.0342(13) 0.0027(9) 0.0090(10) 0.0067(9)
C26 0.0351(12) 0.0363(13) 0.0301(13) -0.0006(10) 0.0055(10) 0.0120(10)
C27 0.0452(15) 0.0402(15) 0.0449(16) -0.0038(12) 0.0129(13) 0.0159(12)
C28 0.0531(17) 0.0521(18) 0.070(2) 0.0172(15) 0.0351(16) 0.0178(14)
C29 0.0271(11) 0.0294(12) 0.0254(12) -0.0037(9) -0.0004(9) 0.0031(9)
O30 0.0288(9) 0.0402(10) 0.0417(10) 0.0044(8) 0.0003(8) 0.0108(7)
O31 0.0268(8) 0.0365(9) 0.0356(9) 0.0031(7) 0.0036(7) -0.0007(7)
C32 0.0290(13) 0.0607(19) 0.0504(17) 0.0043(14) 0.0066(12) -0.0052(12)
Cl33 0.0292(3) 0.0212(3) 0.0252(3) -0.00174(19) 0.0017(2) 0.00111(19)

loop_
_atom_type_symbol
_atom_type_description
_atom_type_scat_dispersion_real
_atom_type_scat_dispersion_imag
_atom_type_scat_source
C C 0.0181 0.0091 'International Tables Vol C Tables 4.2.6.8 and 6.1.1.4'
H H 0.0000 0.0000 'International Tables Vol C Tables 4.2.6.8 and 6.1.1.4'
N N 0.0311 0.0180 'International Tables Vol C Tables 4.2.6.8 and 6.1.1.4'
O O 0.0492 0.0322 'International Tables Vol C Tables 4.2.6.8 and 6.1.1.4'
Cl Cl 0.3639 0.7018 'International Tables Vol C Tables 4.2.6.8 and 6.1.1.4'

loop_
_geom_angle_atom_site_label_1
_geom_angle_atom_site_label_2
_geom_angle_atom_site_label_3
_geom_angle
C2 N1 C14 123.78(18)
N1 C2 C3 121.78(19)
N1 C2 C11 120.01(18)
C3 C2 C11 118.21(19)
C2 C3 C4 122.81(19)
C2 C3 Cl33 117.81(16)
C4 C3 Cl33 119.37(16)
N5 C4 C3 120.02(19)
N5 C4 C9 122.71(19)
C3 C4 C9 117.26(18)
C6 N5 C4 116.39(18)
N5 C6 C7 125.80(19)
N5 C6 C15 118.65(19)
C7 C6 C15 115.55(19)
C8 C7 C6 117.8(2)
O19 C8 C7 125.5(2)
O19 C8 C9 115.32(18)
C7 C8 C9 119.13(19)
C10 C9 C8 122.54(19)
C10 C9 C4 119.4(2)
C8 C9 C4 118.00(19)
C11 C10 C9 121.8(2)
C10 C11 C2 120.06(19)
C10 C11 C12 120.74(19)
C2 C11 C12 119.16(18)
O24 C12 C11 105.72(16)
O24 C12 C13 112.61(17)
C11 C12 C13 111.33(17)
C12 C13 C14 111.25(18)
N1 C14 C13 111.40(18)
N1 C14 C29 114.70(18)
C13 C14 C29 110.56(17)
O16 C15 O17 123.8(2)
O16 C15 C6 122.8(2)
O17 C15 C6 113.41(19)
C15 O17 C18 115.37(17)
C8 O19 C20 118.51(16)
O19 C20 C21 107.72(17)
C20 C21 C23 111.9(2)
C20 C21 C22 108.90(18)
C23 C21 C22 111.4(2)
C25 O24 C12 113.27(15)
O24 C25 C26 109.89(18)
C28 C26 C25 111.9(2)
C28 C26 C27 111.3(2)
C25 C26 C27 108.71(19)
O30 C29 O31 124.2(2)
O30 C29 C14 122.2(2)
O31 C29 C14 113.49(18)
C29 O31 C32 115.06(18)

loop_
_geom_bond_atom_site_label_1
_geom_bond_atom_site_label_2
_geom_bond_distance
N1 C2 1.366(3)
N1 C14 1.445(3)
C2 C3 1.389(3)
C2 C11 1.430(3)
C3 C4 1.416(3)
C3 Cl33 1.739(2)
C4 N5 1.360(3)
C4 C9 1.427(3)
N5 C6 1.328(3)
C6 C7 1.408(3)
C6 C15 1.501(3)
C7 C8 1.376(3)
C8 O19 1.342(2)
C8 C9 1.417(3)
C9 C10 1.411(3)
C10 C11 1.363(3)
C11 C12 1.499(3)
C12 O24 1.447(2)
C12 C13 1.513(3)
C13 C14 1.524(3)
C14 C29 1.535(3)
C15 O16 1.207(3)
C15 O17 1.331(3)
O17 C18 1.448(3)
O19 C20 1.445(2)
C20 C21 1.510(3)
C21 C23 1.519(3)
C21 C22 1.519(3)
O24 C25 1.436(2)
C25 C26 1.506(3)
C26 C28 1.502(4)
C26 C27 1.533(3)
C29 O30 1.201(3)
C29 O31 1.334(3)
O31 C32 1.451(3)

loop_
_geom_torsion_atom_site_label_1
_geom_torsion_atom_site_label_2
_geom_torsion_atom_site_label_3
_geom_torsion_atom_site_label_4
_geom_torsion
C14 N1 C2 C3 174.45(18)
C14 N1 C2 C11 -6.5(3)
N1 C2 C3 C4 179.20(17)
C11 C2 C3 C4 0.1(3)
N1 C2 C3 Cl33 -2.3(3)
C11 C2 C3 Cl33 178.62(14)
C2 C3 C4 N5 173.68(18)
Cl33 C3 C4 N5 -4.8(2)
C2 C3 C4 C9 -5.1(3)
Cl33 C3 C4 C9 176.49(14)
C3 C4 N5 C6 179.26(17)
C9 C4 N5 C6 -2.1(3)
C4 N5 C6 C7 -2.0(3)
C4 N5 C6 C15 177.23(17)
N5 C6 C7 C8 3.4(3)
C15 C6 C7 C8 -175.79(18)
C6 C7 C8 O19 177.00(18)
C6 C7 C8 C9 -0.8(3)
O19 C8 C9 C10 -2.9(3)
C7 C8 C9 C10 175.12(18)
O19 C8 C9 C4 179.18(16)
C7 C8 C9 C4 -2.8(3)
N5 C4 C9 C10 -173.57(17)
C3 C4 C9 C10 5.1(3)
N5 C4 C9 C8 4.4(3)
C3 C4 C9 C8 -176.86(17)
C8 C9 C10 C11 -178.25(18)
C4 C9 C10 C11 -0.3(3)
C9 C10 C11 C2 -4.8(3)
C9 C10 C11 C12 172.99(18)
N1 C2 C11 C10 -174.20(17)
C3 C2 C11 C10 4.9(3)
N1 C2 C11 C12 8.0(3)
C3 C2 C11 C12 -172.95(17)
C10 C11 C12 O24 -86.5(2)
C2 C11 C12 O24 91.3(2)
C10 C11 C12 C13 150.90(19)
C2 C11 C12 C13 -31.3(2)
O24 C12 C13 C14 -66.5(2)
C11 C12 C13 C14 52.0(2)
C2 N1 C14 C13 28.1(3)
C2 N1 C14 C29 -98.5(2)
C12 C13 C14 N1 -50.3(2)
C12 C13 C14 C29 78.5(2)
N5 C6 C15 O16 179.3(2)
C7 C6 C15 O16 -1.4(3)
N5 C6 C15 O17 -0.7(3)
C7 C6 C15 O17 178.58(17)
O16 C15 O17 C18 -3.0(3)
C6 C15 O17 C18 176.99(17)
C7 C8 O19 C20 4.9(3)
C9 C8 O19 C20 -177.30(16)
C8 O19 C20 C21 -170.49(17)
O19 C20 C21 C23 -57.8(2)
O19 C20 C21 C22 178.68(17)
C11 C12 O24 C25 165.51(17)
C13 C12 O24 C25 -72.7(2)
C12 O24 C25 C26 -152.48(18)
O24 C25 C26 C28 -60.1(3)
O24 C25 C26 C27 176.60(19)
N1 C14 C29 O30 -179.3(2)
C13 C14 C29 O30 53.7(3)
N1 C14 C29 O31 -3.3(3)
C13 C14 C29 O31 -130.26(19)
O30 C29 O31 C32 4.0(3)
C14 C29 O31 C32 -171.90(19)
